data_7700910
loop_
_publ_author_name
'Vr\'ablov\'a, Anna'
'Tom\'as, Milagros'
'Falvello, Larry R.'
'Dlh\'a\<n, \<Lubor'
'Titi\<s, J\'an'
'\<Cern\'ak, Juraj'
'Bo\<ca, Roman'

_publ_section_title
;
 Slow magnetic relaxation in Ni-Ln (Ln = Ce, Gd, Dy) dinuclear complexes.
;
_journal_issue 37
_journal_name_full 'Dalton transactions (Cambridge, England : 2003)'
_journal_page_first 13943
_journal_page_last 13952
_journal_paper_doi 10.1039/c9dt02122a
_journal_volume 48
_journal_year 2019
_chemical_formula_moiety 'C18 H20 Cl3 Dy N2 Ni O5'
_chemical_formula_sum 'C18 H20 Cl3 Dy N2 Ni O5'
_chemical_formula_weight 671.92
_chemical_name_systematic {(3-methoxy-2-oxidobenzylidene)ethylenediamine}-nickel(II)-trichlorido-aqua-dysprosium(III)
_space_group_crystal_system monoclinic
_space_group_IT_number 14
_space_group_name_Hall '-P 2yn'
_space_group_name_H-M_alt 'P 1 21/n 1'
_symmetry_space_group_name_Hall '-P 2yn'
_symmetry_space_group_name_H-M 'P 1 21/n 1'
_atom_sites_solution_hydrogens mixed
_audit_creation_method SHELXL-2018/1
_audit_update_record
;
2019-05-16 deposited with the CCDC.    2019-08-19 downloaded from the CCDC.
;
_cell_angle_alpha 90
_cell_angle_beta 91.833(2)
_cell_angle_gamma 90
_cell_formula_units_Z 4
_cell_length_a 7.00940(10)
_cell_length_b 14.3916(3)
_cell_length_c 20.9556(5)
_cell_measurement_reflns_used 8257
_cell_measurement_temperature 293(2)
_cell_measurement_theta_max 28.8870
_cell_measurement_theta_min 3.0940
_cell_volume 2112.85(7)
_computing_cell_refinement 'CrysAlisPro 1.171.39.44a (Rigaku OD, 2018)'
_computing_data_collection 'CrysAlisPro 1.171.39.44a (Rigaku OD, 2018)'
_computing_data_reduction 'CrysAlisPro 1.171.39.44a (Rigaku OD, 2018)'
_computing_structure_refinement 'SHELXL-2018/1 (Sheldrick, 2018)'
_diffrn_ambient_temperature 293(2)
_diffrn_detector_area_resol_mean 16.0655
_diffrn_measured_fraction_theta_full 0.999
_diffrn_measured_fraction_theta_max 0.920
_diffrn_measurement_device_type 'Xcalibur, Sapphire3'
_diffrn_measurement_method '\w scans'
_diffrn_radiation_type MoK\a
_diffrn_radiation_wavelength 0.71073
_diffrn_reflns_av_R_equivalents 0.0543
_diffrn_reflns_av_unetI/netI 0.0490
_diffrn_reflns_Laue_measured_fraction_full 0.999
_diffrn_reflns_Laue_measured_fraction_max 0.920
_diffrn_reflns_limit_h_max 8
_diffrn_reflns_limit_h_min -9
_diffrn_reflns_limit_k_max 19
_diffrn_reflns_limit_k_min -20
_diffrn_reflns_limit_l_max 28
_diffrn_reflns_limit_l_min -29
_diffrn_reflns_number 26349
_diffrn_reflns_point_group_measured_fraction_full 0.999
_diffrn_reflns_point_group_measured_fraction_max 0.920
_diffrn_reflns_theta_full 25.242
_diffrn_reflns_theta_max 30.302
_diffrn_reflns_theta_min 2.831
_diffrn_source 'fine-focus sealed X-ray tube'
_exptl_absorpt_coefficient_mu 4.813
_exptl_absorpt_correction_T_max 1.00000
_exptl_absorpt_correction_T_min 0.87706
_exptl_absorpt_correction_type multi-scan
_exptl_absorpt_process_details
;
CrysAlisPro 1.171.39.44a (Rigaku Oxford Diffraction, 2018)
Empirical absorption correction using spherical harmonics,
 implemented in SCALE3 ABSPACK scaling algorithm.
;
_exptl_crystal_colour
;
red/colorless dichroic
;
_exptl_crystal_density_diffrn 2.112
_exptl_crystal_description rombic
_exptl_crystal_F_000 1308
_exptl_crystal_preparation 'Magnetic properties'
_refine_diff_density_max 0.677
_refine_diff_density_min -0.821
_refine_diff_density_rms 0.188
_refine_ls_extinction_method none
_refine_ls_goodness_of_fit_ref 1.038
_refine_ls_hydrogen_treatment mixed
_refine_ls_matrix_type full
_refine_ls_number_parameters 277
_refine_ls_number_reflns 5820
_refine_ls_number_restraints 3
_refine_ls_restrained_S_all 1.038
_refine_ls_R_factor_all 0.0577
_refine_ls_R_factor_gt 0.0338
_refine_ls_shift/su_max 0.001
_refine_ls_shift/su_mean 0.000
_refine_ls_structure_factor_coef Fsqd
_refine_ls_weighting_details 'w=1/[\s^2^(Fo^2^)+(0.0242P)^2^+0.1475P] where P=(Fo^2^+2Fc^2^)/3'
_refine_ls_weighting_scheme calc
_refine_ls_wR_factor_gt 0.0587
_refine_ls_wR_factor_ref 0.0671
_reflns_Friedel_coverage 0.000
_reflns_number_gt 4431
_reflns_number_total 5820
_reflns_threshold_expression 'I > 2\s(I)'
_cod_data_source_file c9dt02122a2.cif
_cod_data_source_block Ni-Dy_complex_3
_cod_depositor_comments 'Adding full bibliography for 7700908--7700910.cif.'
_cod_database_code 7700910
_shelx_shelxl_version_number 2018/1
_shelx_space_group_comment
;
The symmetry employed for this shelxl refinement is uniquely defined
by the following loop, which should always be used as a source of
symmetry information in preference to the above space-group names.
They are only intended as comments.
;

loop_
_space_group_symop_operation_xyz
'x, y, z'
'-x+1/2, y+1/2, -z+1/2'
'-x, -y, -z'
'x-1/2, -y-1/2, z-1/2'

loop_
_atom_site_label
_atom_site_type_symbol
_atom_site_fract_x
_atom_site_fract_y
_atom_site_fract_z
_atom_site_U_iso_or_equiv
_atom_site_adp_type
_atom_site_occupancy
_atom_site_site_symmetry_order
_atom_site_calc_flag
_atom_site_refinement_flags_posn
_atom_site_refinement_flags_adp
Dy1 Dy 0.48421(2) 0.25899(2) 0.59405(2) 0.02261(6) Uani 1 1 d . .
Ni1 Ni 0.49159(6) 0.23280(3) 0.75409(2) 0.02495(11) Uani 1 1 d . .
O1 O 0.6291(3) 0.42909(16) 0.60238(13) 0.0326(6) Uani 1 1 d . .
O2 O 0.5329(3) 0.32643(16) 0.69614(12) 0.0307(6) Uani 1 1 d . .
O3 O 0.5183(3) 0.16017(15) 0.68254(12) 0.0282(6) Uani 1 1 d . .
O4 O 0.6271(3) 0.09087(15) 0.57670(12) 0.0293(6) Uani 1 1 d . .
N2 N 0.4387(4) 0.1357(2) 0.80754(15) 0.0297(7) Uani 1 1 d . .
N1 N 0.4698(4) 0.3093(2) 0.82348(15) 0.0322(7) Uani 1 1 d . .
C1 C 0.7102(6) 0.4825(3) 0.5514(2) 0.0403(10) Uani 1 1 d . .
H1A H 0.731208 0.442600 0.515582 0.061 Uiso 1 1 calc R U
H1B H 0.623633 0.531319 0.538734 0.061 Uiso 1 1 calc R U
H1C H 0.829386 0.508993 0.566029 0.061 Uiso 1 1 calc R U
C2 C 0.5894(5) 0.4757(2) 0.65791(19) 0.0283(8) Uani 1 1 d . .
C3 C 0.5962(5) 0.5705(2) 0.6662(2) 0.0345(9) Uani 1 1 d . .
H3 H 0.628069 0.608981 0.632473 0.041 Uiso 1 1 calc R U
C4 C 0.5549(5) 0.6089(3) 0.7257(2) 0.0394(10) Uani 1 1 d . .
H4 H 0.558595 0.672972 0.731106 0.047 Uiso 1 1 calc R U
C5 C 0.5093(5) 0.5534(3) 0.7756(2) 0.0352(10) Uani 1 1 d . .
H5 H 0.482692 0.579837 0.814836 0.042 Uiso 1 1 calc R U
C6 C 0.5025(5) 0.4559(2) 0.76810(19) 0.0282(8) Uani 1 1 d . .
C7 C 0.5398(5) 0.4176(2) 0.70824(19) 0.0272(8) Uani 1 1 d . .
C8 C 0.4685(5) 0.3990(3) 0.8225(2) 0.0354(9) Uani 1 1 d . .
H8 H 0.443123 0.429308 0.860487 0.042 Uiso 1 1 calc R U
C9 C 0.4607(7) 0.2579(3) 0.8845(2) 0.0503(12) Uani 1 1 d . .
H9A H 0.383502 0.291772 0.914250 0.060 Uiso 1 1 calc R U
H9B H 0.587869 0.250444 0.903442 0.060 Uiso 1 1 calc R U
C10 C 0.3743(6) 0.1654(3) 0.8704(2) 0.0455(11) Uani 1 1 d . .
H10A H 0.414677 0.120855 0.902869 0.055 Uiso 1 1 calc R U
H10B H 0.236178 0.169681 0.870006 0.055 Uiso 1 1 calc R U
C11 C 0.4384(5) 0.0483(3) 0.7932(2) 0.0331(9) Uani 1 1 d . .
H11 H 0.402729 0.006679 0.824621 0.040 Uiso 1 1 calc R U
C12 C 0.4889(5) 0.0105(2) 0.73237(19) 0.0279(8) Uani 1 1 d . .
C13 C 0.4980(5) -0.0868(2) 0.7253(2) 0.0347(10) Uani 1 1 d . .
H13 H 0.469927 -0.125453 0.759346 0.042 Uiso 1 1 calc R U
C14 C 0.5484(5) -0.1240(3) 0.6683(2) 0.0386(10) Uani 1 1 d . .
H14 H 0.552514 -0.188239 0.663871 0.046 Uiso 1 1 calc R U
C15 C 0.5942(5) -0.0678(2) 0.6163(2) 0.0317(9) Uani 1 1 d . .
H15 H 0.630082 -0.094200 0.578023 0.038 Uiso 1 1 calc R U
C16 C 0.5849(5) 0.0271(2) 0.62318(19) 0.0266(8) Uani 1 1 d . .
C17 C 0.5288(5) 0.0672(2) 0.68087(18) 0.0254(8) Uani 1 1 d . .
C18 C 0.7305(5) 0.0576(3) 0.52311(19) 0.0352(9) Uani 1 1 d . .
H18A H 0.751376 0.108007 0.494139 0.053 Uiso 1 1 calc R U
H18B H 0.851184 0.032835 0.537843 0.053 Uiso 1 1 calc R U
H18C H 0.657897 0.009800 0.501561 0.053 Uiso 1 1 calc R U
O5 O 0.8232(4) 0.25875(17) 0.60025(17) 0.0424(8) Uani 1 1 d D .
H1W H 0.896(4) 0.2149(15) 0.592(2) 0.051 Uiso 1 1 d D U
H2W H 0.890(4) 0.3067(13) 0.597(2) 0.051 Uiso 1 1 d D U
Cl1 Cl 0.51893(15) 0.27574(7) 0.47141(5) 0.0402(2) Uani 1 1 d . .
Cl2 Cl 0.19309(13) 0.38129(6) 0.59066(6) 0.0404(3) Uani 1 1 d . .
Cl3 Cl 0.19010(13) 0.14146(6) 0.57186(6) 0.0392(3) Uani 1 1 d . .

loop_
_atom_site_aniso_label
_atom_site_aniso_U_11
_atom_site_aniso_U_22
_atom_site_aniso_U_33
_atom_site_aniso_U_23
_atom_site_aniso_U_13
_atom_site_aniso_U_12
Dy1 0.02278(9) 0.02184(9) 0.02347(10) -0.00020(7) 0.00457(6) 0.00103(6)
Ni1 0.0269(2) 0.0254(2) 0.0228(3) -0.00059(19) 0.00486(19) -0.00063(17)
O1 0.0399(15) 0.0236(13) 0.0346(18) 0.0014(12) 0.0094(12) -0.0018(11)
O2 0.0403(15) 0.0212(12) 0.0311(16) -0.0023(11) 0.0066(12) -0.0015(10)
O3 0.0401(14) 0.0197(12) 0.0250(15) -0.0008(10) 0.0052(11) 0.0040(10)
O4 0.0369(15) 0.0234(12) 0.0281(16) -0.0013(11) 0.0094(12) 0.0035(10)
N2 0.0290(17) 0.0339(17) 0.0266(19) 0.0023(14) 0.0083(14) 0.0004(13)
N1 0.0344(17) 0.0382(18) 0.024(2) -0.0039(15) 0.0073(14) -0.0068(14)
C1 0.050(3) 0.036(2) 0.035(3) 0.0082(19) 0.005(2) -0.0090(18)
C2 0.0256(19) 0.0244(18) 0.035(2) -0.0033(16) -0.0013(16) -0.0018(14)
C3 0.033(2) 0.0261(18) 0.044(3) 0.0003(18) -0.0032(18) 0.0013(15)
C4 0.039(2) 0.0230(19) 0.055(3) -0.0087(19) -0.011(2) 0.0013(16)
C5 0.034(2) 0.033(2) 0.039(3) -0.0147(19) -0.0013(18) 0.0020(16)
C6 0.0248(19) 0.0299(19) 0.030(2) -0.0033(16) 0.0007(16) -0.0019(14)
C7 0.0273(19) 0.0224(17) 0.032(2) -0.0012(16) 0.0005(16) -0.0001(14)
C8 0.031(2) 0.042(2) 0.034(3) -0.0127(19) 0.0051(17) -0.0068(17)
C9 0.071(3) 0.052(3) 0.029(3) -0.003(2) 0.012(2) -0.014(2)
C10 0.056(3) 0.048(3) 0.034(3) 0.002(2) 0.020(2) 0.003(2)
C11 0.032(2) 0.033(2) 0.035(3) 0.0092(18) 0.0068(18) -0.0002(16)
C12 0.0251(18) 0.0275(18) 0.031(2) 0.0045(16) 0.0006(16) -0.0012(14)
C13 0.035(2) 0.0237(18) 0.045(3) 0.0103(18) 0.0013(19) -0.0060(15)
C14 0.041(2) 0.0216(18) 0.053(3) 0.0011(19) -0.003(2) -0.0026(16)
C15 0.036(2) 0.0255(18) 0.034(3) -0.0016(17) -0.0002(17) 0.0012(15)
C16 0.0223(18) 0.0237(17) 0.034(2) 0.0010(16) -0.0008(16) 0.0009(13)
C17 0.0247(18) 0.0214(16) 0.030(2) 0.0010(15) 0.0005(15) 0.0013(13)
C18 0.035(2) 0.037(2) 0.034(3) -0.0075(18) 0.0099(18) 0.0015(16)
O5 0.0247(14) 0.0275(14) 0.075(2) -0.0023(15) 0.0075(14) 0.0016(10)
Cl1 0.0578(6) 0.0368(5) 0.0266(6) 0.0026(4) 0.0127(5) 0.0036(4)
Cl2 0.0293(5) 0.0298(5) 0.0624(8) -0.0105(5) 0.0038(5) 0.0055(4)
Cl3 0.0285(5) 0.0303(5) 0.0589(8) -0.0068(5) 0.0036(5) -0.0016(4)

loop_
_atom_type_symbol
_atom_type_description
_atom_type_scat_dispersion_real
_atom_type_scat_dispersion_imag
_atom_type_scat_source
C C 0.0033 0.0016 'International Tables Vol C Tables 4.2.6.8 and 6.1.1.4'
H H 0.0000 0.0000 'International Tables Vol C Tables 4.2.6.8 and 6.1.1.4'
N N 0.0061 0.0033 'International Tables Vol C Tables 4.2.6.8 and 6.1.1.4'
O O 0.0106 0.0060 'International Tables Vol C Tables 4.2.6.8 and 6.1.1.4'
Cl Cl 0.1484 0.1585 'International Tables Vol C Tables 4.2.6.8 and 6.1.1.4'
Ni Ni 0.3393 1.1124 'International Tables Vol C Tables 4.2.6.8 and 6.1.1.4'
Dy Dy -0.1892 4.4098 'International Tables Vol C Tables 4.2.6.8 and 6.1.1.4'

loop_
_geom_angle_atom_site_label_1
_geom_angle_atom_site_label_2
_geom_angle_atom_site_label_3
_geom_angle
O3 Dy1 O2 61.63(8)
O3 Dy1 O5 83.06(10)
O2 Dy1 O5 80.56(10)
O3 Dy1 Cl1 145.89(6)
O2 Dy1 Cl1 147.24(6)
O5 Dy1 Cl1 85.93(9)
O3 Dy1 O4 61.62(8)
O2 Dy1 O4 117.07(8)
O5 Dy1 O4 67.92(8)
Cl1 Dy1 O4 84.33(6)
O3 Dy1 O1 118.60(8)
O2 Dy1 O1 61.18(8)
O5 Dy1 O1 67.53(8)
Cl1 Dy1 O1 86.08(6)
O4 Dy1 O1 134.92(8)
O3 Dy1 Cl2 118.39(6)
O2 Dy1 Cl2 80.96(6)
O5 Dy1 Cl2 139.28(6)
Cl1 Dy1 Cl2 90.47(3)
O4 Dy1 Cl2 151.99(6)
O1 Dy1 Cl2 71.76(6)
O3 Dy1 Cl3 79.27(6)
O2 Dy1 Cl3 120.08(6)
O5 Dy1 Cl3 140.05(6)
Cl1 Dy1 Cl3 89.02(3)
O4 Dy1 Cl3 72.16(6)
O1 Dy1 Cl3 151.54(6)
Cl2 Dy1 Cl3 80.27(3)
O3 Dy1 Ni1 31.52(6)
O2 Dy1 Ni1 31.68(6)
O5 Dy1 Ni1 87.82(9)
Cl1 Dy1 Ni1 173.66(3)
O4 Dy1 Ni1 92.33(6)
O1 Dy1 Ni1 92.52(6)
Cl2 Dy1 Ni1 94.97(3)
Cl3 Dy1 Ni1 95.09(3)
N1 Ni1 N2 87.10(14)
N1 Ni1 O3 177.51(12)
N2 Ni1 O3 95.32(12)
N1 Ni1 O2 95.87(13)
N2 Ni1 O2 175.90(13)
O3 Ni1 O2 81.74(11)
N1 Ni1 Dy1 136.23(10)
N2 Ni1 Dy1 134.00(10)
O3 Ni1 Dy1 41.67(7)
O2 Ni1 Dy1 42.36(8)
C2 O1 C1 117.4(3)
C2 O1 Dy1 114.6(2)
C1 O1 Dy1 126.9(2)
C7 O2 Ni1 126.7(2)
C7 O2 Dy1 125.3(2)
Ni1 O2 Dy1 105.96(10)
C17 O3 Ni1 126.5(2)
C17 O3 Dy1 126.1(2)
Ni1 O3 Dy1 106.81(10)
C16 O4 C18 117.1(3)
C16 O4 Dy1 114.90(19)
C18 O4 Dy1 127.9(2)
C11 N2 C10 119.5(3)
C11 N2 Ni1 126.7(3)
C10 N2 Ni1 113.6(2)
C8 N1 C9 120.9(4)
C8 N1 Ni1 126.0(3)
C9 N1 Ni1 113.1(2)
O1 C1 H1A 109.5
O1 C1 H1B 109.5
H1A C1 H1B 109.5
O1 C1 H1C 109.5
H1A C1 H1C 109.5
H1B C1 H1C 109.5
C3 C2 O1 125.5(4)
C3 C2 C7 120.4(4)
O1 C2 C7 114.1(3)
C2 C3 C4 119.6(4)
C2 C3 H3 120.2
C4 C3 H3 120.2
C5 C4 C3 120.9(4)
C5 C4 H4 119.6
C3 C4 H4 119.6
C4 C5 C6 120.3(4)
C4 C5 H5 119.9
C6 C5 H5 119.9
C7 C6 C5 118.9(4)
C7 C6 C8 121.9(3)
C5 C6 C8 119.1(4)
O2 C7 C2 116.9(3)
O2 C7 C6 123.2(3)
C2 C7 C6 119.9(3)
N1 C8 C6 125.7(4)
N1 C8 H8 117.1
C6 C8 H8 117.1
N1 C9 C10 107.7(4)
N1 C9 H9A 110.2
C10 C9 H9A 110.2
N1 C9 H9B 110.2
C10 C9 H9B 110.2
H9A C9 H9B 108.5
N2 C10 C9 107.6(3)
N2 C10 H10A 110.2
C9 C10 H10A 110.2
N2 C10 H10B 110.2
C9 C10 H10B 110.2
H10A C10 H10B 108.5
N2 C11 C12 125.0(3)
N2 C11 H11 117.5
C12 C11 H11 117.5
C17 C12 C13 119.4(4)
C17 C12 C11 121.8(3)
C13 C12 C11 118.7(4)
C14 C13 C12 119.6(4)
C14 C13 H13 120.2
C12 C13 H13 120.2
C13 C14 C15 121.7(3)
C13 C14 H14 119.1
C15 C14 H14 119.1
C16 C15 C14 118.6(4)
C16 C15 H15 120.7
C14 C15 H15 120.7
C15 C16 O4 125.2(3)
C15 C16 C17 120.8(4)
O4 C16 C17 114.0(3)
O3 C17 C12 123.6(3)
O3 C17 C16 116.7(3)
C12 C17 C16 119.7(3)
O4 C18 H18A 109.5
O4 C18 H18B 109.5
H18A C18 H18B 109.5
O4 C18 H18C 109.5
H18A C18 H18C 109.5
H18B C18 H18C 109.5
Dy1 O5 H1W 128(2)
Dy1 O5 H2W 124(2)
H1W O5 H2W 105(2)

loop_
_geom_bond_atom_site_label_1
_geom_bond_atom_site_label_2
_geom_bond_distance
Dy1 O3 2.343(2)
Dy1 O2 2.364(3)
Dy1 O5 2.375(3)
Dy1 Cl1 2.6005(10)
Dy1 O4 2.648(2)
Dy1 O1 2.654(2)
Dy1 Cl2 2.6940(9)
Dy1 Cl3 2.6955(9)
Dy1 Ni1 3.3735(5)
Ni1 N1 1.834(3)
Ni1 N2 1.836(3)
Ni1 O3 1.842(2)
Ni1 O2 1.843(2)
O1 C2 1.379(4)
O1 C1 1.447(4)
O2 C7 1.337(4)
O3 C17 1.341(4)
O4 C16 1.378(4)
O4 C18 1.438(4)
N2 C11 1.293(4)
N2 C10 1.470(5)
N1 C8 1.291(5)
N1 C9 1.480(5)
C1 H1A 0.9600
C1 H1B 0.9600
C1 H1C 0.9600
C2 C3 1.377(5)
C2 C7 1.398(5)
C3 C4 1.402(6)
C3 H3 0.9300
C4 C5 1.362(6)
C4 H4 0.9300
C5 C6 1.413(5)
C5 H5 0.9300
C6 C7 1.402(5)
C6 C8 1.429(5)
C8 H8 0.9300
C9 C10 1.488(5)
C9 H9A 0.9700
C9 H9B 0.9700
C10 H10A 0.9700
C10 H10B 0.9700
C11 C12 1.441(5)
C11 H11 0.9300
C12 C17 1.388(5)
C12 C13 1.410(5)
C13 C14 1.366(6)
C13 H13 0.9300
C14 C15 1.402(5)
C14 H14 0.9300
C15 C16 1.375(5)
C15 H15 0.9300
C16 C17 1.407(5)
C18 H18A 0.9600
C18 H18B 0.9600
C18 H18C 0.9600
O5 H1W 0.836(10)
O5 H2W 0.836(10)

loop_
_geom_hbond_atom_site_label_D
_geom_hbond_atom_site_label_H
_geom_hbond_atom_site_label_A
_geom_hbond_distance_DH
_geom_hbond_distance_HA
_geom_hbond_distance_DA
_geom_hbond_angle_DHA
_geom_hbond_site_symmetry_A
_geom_hbond_publ_flag
C1 H1A Cl1 0.96 2.96 3.649(4) 129.9 . yes
C1 H1B Cl1 0.96 2.96 3.855(4) 156.4 3_666 yes
C3 H3 Cl1 0.93 2.90 3.703(4) 145.3 3_666 yes
C10 H10B Cl1 0.97 2.77 3.426(4) 125.8 4_566 yes
C11 H11 Cl2 0.93 2.63 3.562(4) 176.9 2_546 yes
C15 H15 Cl1 0.93 2.99 3.588(4) 123.7 3_656 yes
C18 H18A Cl1 0.96 2.94 3.623(4) 128.8 . yes
C18 H18B Cl3 0.96 2.91 3.559(4) 125.6 1_655 yes
C18 H18C Cl3 0.96 2.89 3.542(4) 126.3 3_656 yes
O5 H1W Cl3 0.836(10) 2.363(18) 3.149(3) 157(3) 1_655 yes
O5 H2W Cl2 0.836(10) 2.39(2) 3.148(3) 151(3) 1_655 yes
